data_1510328
loop_
_publ_author_name
'Weiss, A.'
'Krompholz, K.'

_publ_section_title
;
 X-ray study of the quasibinary system Au Zn - Pd Zn
;
_journal_name_full 'Journal of the Less-Common Metals'
_journal_page_first 213
_journal_page_last 222
_journal_paper_doi 10.1016/0022-5088(76)90161-2
_journal_volume 50
_journal_year 1976
_chemical_formula_sum 'Au0.1 Pd0.9 Zn'
_chemical_name_systematic '(Au0.1 Pd0.9) Zn'
_space_group_IT_number 123
_symmetry_space_group_name_Hall '-P 4 2'
_symmetry_space_group_name_H-M 'P 4/m m m'
_cell_angle_alpha 90
_cell_angle_beta 90
_cell_angle_gamma 90
_cell_formula_units_Z 1
_cell_length_a 2.876
_cell_length_b 2.876
_cell_length_c 3.408
_cell_volume 28.189
_citation_journal_id_ASTM JCOMAH
_cod_data_source_file gold_4.cif
_cod_data_source_block Au0.1Pd0.9Zn1
_cod_original_cell_volume 28.18885
_cod_original_formula_sum 'Au0.1 Pd0.9 Zn1'
_cod_database_code 1510328

loop_
_symmetry_equiv_pos_as_xyz
x,y,z
-y,x,z
-x,-y,z
y,-x,z
x,-y,-z
y,x,-z
-x,y,-z
-y,-x,-z
-x,-y,-z
y,-x,-z
x,y,-z
-y,x,-z
-x,y,z
-y,-x,z
x,-y,z
y,x,z

loop_
_atom_site_label
_atom_site_type_symbol
_atom_site_fract_x
_atom_site_fract_y
_atom_site_fract_z
_atom_site_occupancy
_atom_site_U_iso_or_equiv
Au1 Au 0 0 0 0.1 0.0
Pd1 Pd 0 0 0 0.9 0.0
Zn1 Zn 0.5 0.5 0.5 1 0.0
